data_7705857
loop_
_publ_author_name
'Nukazawa, Takumi'
'Iwamoto, Takeaki'

_publ_section_title
;
 Interconversion between a planar 1,3-dichlorobicyclo[1.1.0]tetrasilane
 and a (chloro)(chlorosilyl)cyclotrisilene.
;
_journal_issue 46
_journal_name_full 'Dalton transactions (Cambridge, England : 2003)'
_journal_page_first 16728
_journal_page_last 16735
_journal_paper_doi 10.1039/d0dt03408h
_journal_volume 49
_journal_year 2020
_chemical_formula_moiety 'C32 H80 Cl2 Si12'
_chemical_formula_sum 'C32 H80 Cl2 Si12'
_chemical_formula_weight 872.94
_chemical_melting_point 434
_chemical_name_systematic 1,3-dichlorobicyclo[1.1.0]tetrasilane
_chemical_properties_physical Air-sensitive,Moisture-sensitive,Oxygen-sensitive
_space_group_crystal_system monoclinic
_space_group_IT_number 14
_space_group_name_Hall '-P 2yn'
_space_group_name_H-M_alt 'P 1 21/n 1'
_atom_sites_solution_hydrogens geom
_audit_creation_method SHELXL-2014/7
_audit_update_record
;
2020-09-19 deposited with the CCDC.	2020-10-27 downloaded from the CCDC.
;
_cell_angle_alpha 90
_cell_angle_beta 112.624(2)
_cell_angle_gamma 90
_cell_formula_units_Z 2
_cell_length_a 11.4596(9)
_cell_length_b 17.1621(13)
_cell_length_c 13.4942(10)
_cell_measurement_reflns_used 4070
_cell_measurement_temperature 100(2)
_cell_measurement_theta_max 25.31
_cell_measurement_theta_min 2.26
_cell_volume 2449.7(3)
_computing_cell_refinement 'Bruker SAINT'
_computing_data_collection 'Bruker APEX2'
_computing_data_reduction 'Bruker SAINT'
_computing_molecular_graphics 'Bruker SHELXTL'
_computing_publication_material 'Bruker SHELXTL'
_computing_structure_refinement 'SHELXL-2014 (Sheldrick 2014)'
_computing_structure_solution 'SHELXS-97 (Sheldrick 2008)'
_diffrn_ambient_temperature 100(2)
_diffrn_detector_area_resol_mean 8.333
_diffrn_measured_fraction_theta_full 1.000
_diffrn_measured_fraction_theta_max 0.990
_diffrn_measurement_device_type 'Bruker APEXII CCD area detector'
_diffrn_measurement_method 'phi and omega scans'
_diffrn_radiation_monochromator 'Bruker Helios multilayer confocal mirror'
_diffrn_radiation_source 'Bruker TXS fine-focus rotating anode'
_diffrn_radiation_type MoK\a
_diffrn_radiation_wavelength 0.71073
_diffrn_reflns_av_R_equivalents 0.0903
_diffrn_reflns_av_unetI/netI 0.0580
_diffrn_reflns_Laue_measured_fraction_full 1.000
_diffrn_reflns_Laue_measured_fraction_max 0.990
_diffrn_reflns_limit_h_max 13
_diffrn_reflns_limit_h_min -13
_diffrn_reflns_limit_k_max 20
_diffrn_reflns_limit_k_min -20
_diffrn_reflns_limit_l_max 16
_diffrn_reflns_limit_l_min -16
_diffrn_reflns_number 29568
_diffrn_reflns_point_group_measured_fraction_full 1.000
_diffrn_reflns_point_group_measured_fraction_max 0.990
_diffrn_reflns_theta_full 25.242
_diffrn_reflns_theta_max 25.536
_diffrn_reflns_theta_min 1.989
_exptl_absorpt_coefficient_mu 0.449
_exptl_absorpt_correction_T_max 0.7452
_exptl_absorpt_correction_T_min 0.5998
_exptl_absorpt_correction_type empirical
_exptl_absorpt_process_details 'SADABS Sheldrick 1996'
_exptl_crystal_colour orange
_exptl_crystal_density_diffrn 1.183
_exptl_crystal_description block
_exptl_crystal_F_000 948
_exptl_crystal_recrystallization_method 'Re-crystallisation from solvent: toluene'
_exptl_crystal_size_max 0.020
_exptl_crystal_size_mid 0.010
_exptl_crystal_size_min 0.010
_refine_diff_density_max 0.996
_refine_diff_density_min -0.845
_refine_diff_density_rms 0.103
_refine_ls_extinction_method none
_refine_ls_goodness_of_fit_ref 1.079
_refine_ls_hydrogen_treatment constr
_refine_ls_matrix_type full
_refine_ls_number_parameters 220
_refine_ls_number_reflns 4540
_refine_ls_number_restraints 0
_refine_ls_restrained_S_all 1.079
_refine_ls_R_factor_all 0.0896
_refine_ls_R_factor_gt 0.0661
_refine_ls_shift/su_max 0.000
_refine_ls_shift/su_mean 0.000
_refine_ls_structure_factor_coef Fsqd
_refine_ls_weighting_details 'w=1/[\s^2^(Fo^2^)+(0.0723P)^2^+6.9954P] where P=(Fo^2^+2Fc^2^)/3'
_refine_ls_weighting_scheme calc
_refine_ls_wR_factor_gt 0.1531
_refine_ls_wR_factor_ref 0.1657
_reflns_Friedel_coverage 0.000
_reflns_number_gt 3540
_reflns_number_total 4540
_reflns_threshold_expression 'I > 2\s(I)'
_cod_data_source_file d0dt03408h2.cif
_cod_data_source_block tn08a_a
_cod_original_sg_symbol_H-M 'P 21/n'
_cod_database_code 7705857
_shelx_shelxl_version_number 2014/7
_shelx_space_group_comment
;
The symmetry employed for this shelxl refinement is uniquely defined
by the following loop, which should always be used as a source of
symmetry information in preference to the above space-group names.
They are only intended as comments.
;
_shelx_estimated_absorpt_t_min 0.991
_shelx_estimated_absorpt_t_max 0.996

loop_
_space_group_symop_operation_xyz
'x, y, z'
'-x+1/2, y+1/2, -z+1/2'
'-x, -y, -z'
'x-1/2, -y-1/2, z-1/2'

loop_
_atom_site_label
_atom_site_type_symbol
_atom_site_fract_x
_atom_site_fract_y
_atom_site_fract_z
_atom_site_U_iso_or_equiv
_atom_site_adp_type
_atom_site_occupancy
_atom_site_site_symmetry_order
_atom_site_calc_flag
_atom_site_refinement_flags_posn
_atom_site_refinement_flags_adp
_atom_site_refinement_flags_occupancy
_atom_site_disorder_assembly
_atom_site_disorder_group
Si1 Si 0.48863(13) 0.44435(7) 0.43258(10) 0.0234(3) Uani 1 1 d . . . . .
Si2 Si 0.40574(10) 0.56841(6) 0.38175(9) 0.0128(3) Uani 1 1 d . . . . .
Si3 Si 0.10126(11) 0.52032(8) 0.26339(10) 0.0216(3) Uani 1 1 d . . . . .
Si4 Si 0.17804(12) 0.66349(7) 0.41333(11) 0.0217(3) Uani 1 1 d . . . . .
Si6 Si 0.48373(11) 0.57914(7) 0.17569(9) 0.0194(3) Uani 1 1 d . . . . .
Si5 Si 0.61524(11) 0.69153(7) 0.36979(10) 0.0193(3) Uani 1 1 d . . . . .
Cl1 Cl 0.47612(15) 0.35547(8) 0.32535(10) 0.0423(4) Uani 1 1 d . . . . .
C4 C 0.1897(5) 0.6116(3) 0.5401(4) 0.0337(12) Uani 1 1 d . . . . .
H10 H 0.2299 0.5607 0.5437 0.050 Uiso 1 1 calc R U . . .
H11 H 0.1048 0.6043 0.5398 0.050 Uiso 1 1 calc R U . . .
H12 H 0.2405 0.6429 0.6026 0.050 Uiso 1 1 calc R U . . .
C6 C 0.2691(5) 0.7564(3) 0.4570(4) 0.0312(12) Uani 1 1 d . . . . .
H16 H 0.2605 0.7876 0.3936 0.047 Uiso 1 1 calc R U . . .
H17 H 0.3585 0.7444 0.4974 0.047 Uiso 1 1 calc R U . . .
H18 H 0.2359 0.7859 0.5026 0.047 Uiso 1 1 calc R U . . .
C5 C 0.0104(5) 0.6975(3) 0.3403(5) 0.0349(13) Uani 1 1 d . . . . .
H13 H -0.0135 0.7322 0.3869 0.052 Uiso 1 1 calc R U . . .
H14 H -0.0463 0.6523 0.3206 0.052 Uiso 1 1 calc R U . . .
H15 H 0.0039 0.7256 0.2751 0.052 Uiso 1 1 calc R U . . .
C3 C -0.0213(5) 0.5559(4) 0.1336(4) 0.0405(14) Uani 1 1 d . . . . .
H7 H 0.0164 0.5608 0.0799 0.061 Uiso 1 1 calc R U . . .
H8 H -0.0529 0.6068 0.1449 0.061 Uiso 1 1 calc R U . . .
H9 H -0.0915 0.5187 0.1081 0.061 Uiso 1 1 calc R U . . .
C1 C 0.0136(4) 0.4919(3) 0.3496(4) 0.0279(11) Uani 1 1 d . . . . .
H1 H -0.0541 0.4553 0.3104 0.042 Uiso 1 1 calc R U . . .
H2 H -0.0231 0.5385 0.3683 0.042 Uiso 1 1 calc R U . . .
H3 H 0.0720 0.4671 0.4154 0.042 Uiso 1 1 calc R U . . .
C2 C 0.1556(5) 0.4236(3) 0.2322(5) 0.0392(14) Uani 1 1 d . . . . .
H4 H 0.2255 0.4042 0.2959 0.059 Uiso 1 1 calc R U . . .
H5 H 0.1843 0.4296 0.1730 0.059 Uiso 1 1 calc R U . . .
H6 H 0.0854 0.3864 0.2115 0.059 Uiso 1 1 calc R U . . .
C7 C 0.2296(4) 0.5990(2) 0.3214(3) 0.0152(9) Uani 1 1 d . . . . .
C8 C 0.2278(4) 0.6509(3) 0.2244(3) 0.0179(9) Uani 1 1 d . . . . .
H19 H 0.2092 0.6176 0.1602 0.021 Uiso 1 1 calc R U . . .
H20 H 0.1596 0.6902 0.2078 0.021 Uiso 1 1 calc R U . . .
C9 C 0.3544(4) 0.6924(3) 0.2500(3) 0.0180(9) Uani 1 1 d . . . . .
H21 H 0.3652 0.7335 0.3042 0.022 Uiso 1 1 calc R U . . .
H22 H 0.3552 0.7175 0.1842 0.022 Uiso 1 1 calc R U . . .
C10 C 0.4664(4) 0.6325(2) 0.2939(3) 0.0157(9) Uani 1 1 d . . . . .
C16 C 0.5912(5) 0.7621(3) 0.4656(4) 0.0291(11) Uani 1 1 d . . . . .
H38 H 0.5674 0.7337 0.5180 0.044 Uiso 1 1 calc R U . . .
H39 H 0.5237 0.7987 0.4259 0.044 Uiso 1 1 calc R U . . .
H40 H 0.6697 0.7909 0.5030 0.044 Uiso 1 1 calc R U . . .
C15 C 0.6625(5) 0.7532(3) 0.2764(4) 0.0329(12) Uani 1 1 d . . . . .
H35 H 0.5897 0.7839 0.2304 0.049 Uiso 1 1 calc R U . . .
H36 H 0.6913 0.7195 0.2317 0.049 Uiso 1 1 calc R U . . .
H37 H 0.7311 0.7883 0.3184 0.049 Uiso 1 1 calc R U . . .
C14 C 0.4607(5) 0.6481(3) 0.0613(4) 0.0303(11) Uani 1 1 d . . . . .
H32 H 0.5077 0.6963 0.0891 0.045 Uiso 1 1 calc R U . . .
H33 H 0.3706 0.6601 0.0247 0.045 Uiso 1 1 calc R U . . .
H34 H 0.4918 0.6237 0.0104 0.045 Uiso 1 1 calc R U . . .
C12 C 0.7549(5) 0.6310(3) 0.4524(4) 0.0327(12) Uani 1 1 d . . . . .
H26 H 0.8273 0.6651 0.4892 0.049 Uiso 1 1 calc R U . . .
H27 H 0.7761 0.5950 0.4055 0.049 Uiso 1 1 calc R U . . .
H28 H 0.7344 0.6013 0.5055 0.049 Uiso 1 1 calc R U . . .
C13 C 0.6404(5) 0.5314(3) 0.2110(4) 0.0356(13) Uani 1 1 d . . . . .
H29 H 0.6576 0.4979 0.2738 0.053 Uiso 1 1 calc R U . . .
H30 H 0.7063 0.5714 0.2275 0.053 Uiso 1 1 calc R U . . .
H31 H 0.6398 0.4999 0.1502 0.053 Uiso 1 1 calc R U . . .
C11 C 0.3634(5) 0.5013(3) 0.1128(4) 0.0352(12) Uani 1 1 d . . . . .
H23 H 0.3729 0.4818 0.0481 0.053 Uiso 1 1 calc R U . . .
H24 H 0.2784 0.5230 0.0935 0.053 Uiso 1 1 calc R U . . .
H25 H 0.3759 0.4585 0.1639 0.053 Uiso 1 1 calc R U . . .

loop_
_atom_site_aniso_label
_atom_site_aniso_U_11
_atom_site_aniso_U_22
_atom_site_aniso_U_33
_atom_site_aniso_U_23
_atom_site_aniso_U_13
_atom_site_aniso_U_12
Si1 0.0347(8) 0.0190(6) 0.0152(6) 0.0019(5) 0.0082(6) 0.0080(6)
Si2 0.0121(6) 0.0139(6) 0.0146(6) 0.0013(4) 0.0077(5) 0.0008(4)
Si3 0.0147(6) 0.0270(7) 0.0229(7) 0.0000(5) 0.0072(5) -0.0040(5)
Si4 0.0199(6) 0.0229(7) 0.0292(7) -0.0011(5) 0.0169(6) 0.0011(5)
Si6 0.0182(6) 0.0269(7) 0.0161(6) 0.0028(5) 0.0100(5) 0.0030(5)
Si5 0.0141(6) 0.0245(7) 0.0200(6) 0.0025(5) 0.0075(5) -0.0021(5)
Cl1 0.0634(10) 0.0313(7) 0.0278(7) -0.0052(6) 0.0127(6) 0.0105(7)
C4 0.035(3) 0.045(3) 0.030(3) 0.000(2) 0.022(2) -0.003(2)
C6 0.034(3) 0.025(3) 0.045(3) -0.006(2) 0.027(3) -0.001(2)
C5 0.025(3) 0.033(3) 0.056(4) 0.004(3) 0.025(3) 0.008(2)
C3 0.030(3) 0.053(4) 0.029(3) 0.004(3) 0.001(2) -0.014(3)
C1 0.019(2) 0.029(3) 0.036(3) 0.008(2) 0.010(2) -0.002(2)
C2 0.038(3) 0.030(3) 0.052(4) -0.017(3) 0.021(3) -0.013(2)
C7 0.011(2) 0.019(2) 0.017(2) 0.0038(17) 0.0068(17) 0.0006(17)
C8 0.012(2) 0.024(2) 0.019(2) 0.0047(18) 0.0076(18) 0.0021(18)
C9 0.015(2) 0.023(2) 0.019(2) 0.0054(18) 0.0101(19) 0.0050(18)
C10 0.0089(19) 0.021(2) 0.019(2) 0.0051(17) 0.0077(18) 0.0013(17)
C16 0.022(2) 0.035(3) 0.028(3) -0.005(2) 0.007(2) -0.006(2)
C15 0.032(3) 0.037(3) 0.031(3) 0.002(2) 0.014(2) -0.011(2)
C14 0.034(3) 0.040(3) 0.021(2) 0.008(2) 0.014(2) 0.009(2)
C12 0.017(2) 0.045(3) 0.032(3) 0.004(2) 0.007(2) 0.001(2)
C13 0.033(3) 0.046(3) 0.031(3) 0.001(2) 0.016(2) 0.017(2)
C11 0.040(3) 0.039(3) 0.027(3) -0.009(2) 0.013(2) -0.005(2)

loop_
_atom_type_symbol
_atom_type_description
_atom_type_scat_dispersion_real
_atom_type_scat_dispersion_imag
_atom_type_scat_source
C C 0.0033 0.0016 'International Tables Vol C Tables 4.2.6.8 and 6.1.1.4'
H H 0.0000 0.0000 'International Tables Vol C Tables 4.2.6.8 and 6.1.1.4'
Si Si 0.0817 0.0704 'International Tables Vol C Tables 4.2.6.8 and 6.1.1.4'
Cl Cl 0.1484 0.1585 'International Tables Vol C Tables 4.2.6.8 and 6.1.1.4'

loop_
_geom_angle_atom_site_label_1
_geom_angle_atom_site_label_2
_geom_angle_atom_site_label_3
_geom_angle
_geom_angle_site_symmetry_1
_geom_angle_site_symmetry_3
_geom_angle_publ_flag
Cl1 Si1 Si2 123.94(7) . . ?
Cl1 Si1 Si2 123.29(7) . 3_666 ?
Si2 Si1 Si2 112.74(6) . 3_666 ?
Cl1 Si1 Si1 178.27(11) . 3_666 ?
Si2 Si1 Si1 56.58(5) . 3_666 ?
Si2 Si1 Si1 56.16(5) 3_666 3_666 ?
C10 Si2 C7 98.65(17) . . ?
C10 Si2 Si1 119.98(14) . . ?
C7 Si2 Si1 127.90(14) . . ?
C10 Si2 Si1 123.45(14) . 3_666 ?
C7 Si2 Si1 120.19(13) . 3_666 ?
Si1 Si2 Si1 67.26(6) . 3_666 ?
C1 Si3 C3 106.1(2) . . ?
C1 Si3 C2 102.3(2) . . ?
C3 Si3 C2 105.8(3) . . ?
C1 Si3 C7 116.0(2) . . ?
C3 Si3 C7 109.3(2) . . ?
C2 Si3 C7 116.4(2) . . ?
C6 Si4 C5 103.5(2) . . ?
C6 Si4 C4 106.3(2) . . ?
C5 Si4 C4 108.9(2) . . ?
C6 Si4 C7 114.9(2) . . ?
C5 Si4 C7 110.2(2) . . ?
C4 Si4 C7 112.5(2) . . ?
C13 Si6 C11 105.8(3) . . ?
C13 Si6 C14 107.7(2) . . ?
C11 Si6 C14 103.3(2) . . ?
C13 Si6 C10 113.3(2) . . ?
C11 Si6 C10 115.1(2) . . ?
C14 Si6 C10 110.9(2) . . ?
C16 Si5 C12 105.5(2) . . ?
C16 Si5 C15 104.9(2) . . ?
C12 Si5 C15 108.1(2) . . ?
C16 Si5 C10 112.1(2) . . ?
C12 Si5 C10 114.0(2) . . ?
C15 Si5 C10 111.6(2) . . ?
Si4 C4 H10 109.5 . . ?
Si4 C4 H11 109.5 . . ?
H10 C4 H11 109.5 . . ?
Si4 C4 H12 109.5 . . ?
H10 C4 H12 109.5 . . ?
H11 C4 H12 109.5 . . ?
Si4 C6 H16 109.5 . . ?
Si4 C6 H17 109.5 . . ?
H16 C6 H17 109.5 . . ?
Si4 C6 H18 109.5 . . ?
H16 C6 H18 109.5 . . ?
H17 C6 H18 109.5 . . ?
Si4 C5 H13 109.5 . . ?
Si4 C5 H14 109.5 . . ?
H13 C5 H14 109.5 . . ?
Si4 C5 H15 109.5 . . ?
H13 C5 H15 109.5 . . ?
H14 C5 H15 109.5 . . ?
Si3 C3 H7 109.5 . . ?
Si3 C3 H8 109.5 . . ?
H7 C3 H8 109.5 . . ?
Si3 C3 H9 109.5 . . ?
H7 C3 H9 109.5 . . ?
H8 C3 H9 109.5 . . ?
Si3 C1 H1 109.5 . . ?
Si3 C1 H2 109.5 . . ?
H1 C1 H2 109.5 . . ?
Si3 C1 H3 109.5 . . ?
H1 C1 H3 109.5 . . ?
H2 C1 H3 109.5 . . ?
Si3 C2 H4 109.5 . . ?
Si3 C2 H5 109.5 . . ?
H4 C2 H5 109.5 . . ?
Si3 C2 H6 109.5 . . ?
H4 C2 H6 109.5 . . ?
H5 C2 H6 109.5 . . ?
C8 C7 Si4 107.6(3) . . ?
C8 C7 Si3 107.1(3) . . ?
Si4 C7 Si3 106.88(19) . . ?
C8 C7 Si2 100.4(2) . . ?
Si4 C7 Si2 114.5(2) . . ?
Si3 C7 Si2 119.3(2) . . ?
C9 C8 C7 111.5(3) . . ?
C9 C8 H19 109.3 . . ?
C7 C8 H19 109.3 . . ?
C9 C8 H20 109.3 . . ?
C7 C8 H20 109.3 . . ?
H19 C8 H20 108.0 . . ?
C8 C9 C10 110.3(3) . . ?
C8 C9 H21 109.6 . . ?
C10 C9 H21 109.6 . . ?
C8 C9 H22 109.6 . . ?
C10 C9 H22 109.6 . . ?
H21 C9 H22 108.1 . . ?
C9 C10 Si5 106.6(3) . . ?
C9 C10 Si6 109.2(3) . . ?
Si5 C10 Si6 110.1(2) . . ?
C9 C10 Si2 99.8(2) . . ?
Si5 C10 Si2 115.6(2) . . ?
Si6 C10 Si2 114.6(2) . . ?
Si5 C16 H38 109.5 . . ?
Si5 C16 H39 109.5 . . ?
H38 C16 H39 109.5 . . ?
Si5 C16 H40 109.5 . . ?
H38 C16 H40 109.5 . . ?
H39 C16 H40 109.5 . . ?
Si5 C15 H35 109.5 . . ?
Si5 C15 H36 109.5 . . ?
H35 C15 H36 109.5 . . ?
Si5 C15 H37 109.5 . . ?
H35 C15 H37 109.5 . . ?
H36 C15 H37 109.5 . . ?
Si6 C14 H32 109.5 . . ?
Si6 C14 H33 109.5 . . ?
H32 C14 H33 109.5 . . ?
Si6 C14 H34 109.5 . . ?
H32 C14 H34 109.5 . . ?
H33 C14 H34 109.5 . . ?
Si5 C12 H26 109.5 . . ?
Si5 C12 H27 109.5 . . ?
H26 C12 H27 109.5 . . ?
Si5 C12 H28 109.5 . . ?
H26 C12 H28 109.5 . . ?
H27 C12 H28 109.5 . . ?
Si6 C13 H29 109.5 . . ?
Si6 C13 H30 109.5 . . ?
H29 C13 H30 109.5 . . ?
Si6 C13 H31 109.5 . . ?
H29 C13 H31 109.5 . . ?
H30 C13 H31 109.5 . . ?
Si6 C11 H23 109.5 . . ?
Si6 C11 H24 109.5 . . ?
H23 C11 H24 109.5 . . ?
Si6 C11 H25 109.5 . . ?
H23 C11 H25 109.5 . . ?
H24 C11 H25 109.5 . . ?

loop_
_geom_bond_atom_site_label_1
_geom_bond_atom_site_label_2
_geom_bond_distance
_geom_bond_site_symmetry_2
_geom_bond_publ_flag
Si1 Cl1 2.0690(18) . ?
Si1 Si2 2.3249(17) . ?
Si1 Si2 2.3361(17) 3_666 ?
Si1 Si1 2.581(2) 3_666 ?
Si2 C10 1.931(4) . ?
Si2 C7 1.936(4) . ?
Si2 Si1 2.3360(17) 3_666 ?
Si3 C1 1.871(5) . ?
Si3 C3 1.877(5) . ?
Si3 C2 1.877(5) . ?
Si3 C7 1.928(4) . ?
Si4 C6 1.873(5) . ?
Si4 C5 1.883(5) . ?
Si4 C4 1.887(5) . ?
Si4 C7 1.917(4) . ?
Si6 C13 1.861(5) . ?
Si6 C11 1.872(5) . ?
Si6 C14 1.881(5) . ?
Si6 C10 1.915(4) . ?
Si5 C16 1.868(5) . ?
Si5 C12 1.873(5) . ?
Si5 C15 1.878(5) . ?
Si5 C10 1.908(4) . ?
C4 H10 0.9800 . ?
C4 H11 0.9800 . ?
C4 H12 0.9800 . ?
C6 H16 0.9800 . ?
C6 H17 0.9800 . ?
C6 H18 0.9800 . ?
C5 H13 0.9800 . ?
C5 H14 0.9800 . ?
C5 H15 0.9800 . ?
C3 H7 0.9800 . ?
C3 H8 0.9800 . ?
C3 H9 0.9800 . ?
C1 H1 0.9800 . ?
C1 H2 0.9800 . ?
C1 H3 0.9800 . ?
C2 H4 0.9800 . ?
C2 H5 0.9800 . ?
C2 H6 0.9800 . ?
C7 C8 1.576(6) . ?
C8 C9 1.532(6) . ?
C8 H19 0.9900 . ?
C8 H20 0.9900 . ?
C9 C10 1.572(6) . ?
C9 H21 0.9900 . ?
C9 H22 0.9900 . ?
C16 H38 0.9800 . ?
C16 H39 0.9800 . ?
C16 H40 0.9800 . ?
C15 H35 0.9800 . ?
C15 H36 0.9800 . ?
C15 H37 0.9800 . ?
C14 H32 0.9800 . ?
C14 H33 0.9800 . ?
C14 H34 0.9800 . ?
C12 H26 0.9800 . ?
C12 H27 0.9800 . ?
C12 H28 0.9800 . ?
C13 H29 0.9800 . ?
C13 H30 0.9800 . ?
C13 H31 0.9800 . ?
C11 H23 0.9800 . ?
C11 H24 0.9800 . ?
C11 H25 0.9800 . ?

loop_
_geom_torsion_atom_site_label_1
_geom_torsion_atom_site_label_2
_geom_torsion_atom_site_label_3
_geom_torsion_atom_site_label_4
_geom_torsion
_geom_torsion_site_symmetry_1
_geom_torsion_site_symmetry_2
_geom_torsion_site_symmetry_3
_geom_torsion_site_symmetry_4
_geom_torsion_publ_flag
Si4 C7 C8 C9 88.5(4) . . . . ?
Si3 C7 C8 C9 -156.9(3) . . . . ?
Si2 C7 C8 C9 -31.6(4) . . . . ?
C7 C8 C9 C10 50.2(5) . . . . ?
C8 C9 C10 Si5 -159.5(3) . . . . ?
C8 C9 C10 Si6 81.5(4) . . . . ?
C8 C9 C10 Si2 -39.0(4) . . . . ?
